data_2205957
loop_
_publ_author_name
'K. Adil'
'J. Marrot'
'M. Leblanc'
'V. Maisonneuve'

_publ_section_title
;
 Diethylenetriaminium hexafluoroaluminate dihydrate
;
_journal_issue 6
_journal_name_full 'Acta Crystallographica Section E'
_journal_page_first m1178
_journal_page_last m1180
_journal_paper_doi 10.1107/S160053680501559X
_journal_volume 61
_journal_year 2005
_chemical_formula_iupac '(C4 H16 N3) '[Al F6] , 2H2 O''
_chemical_formula_moiety 'C4 H16 N3 3+ , Al F6 3- , 2H2 O'
_chemical_formula_sum 'C4 H20 Al F6 N3 O2'
_chemical_formula_weight 283.20
_chemical_name_common '[NH3(CH2)2NH(CH2)2NH3].(AlF6).2H2O'
_chemical_name_systematic
;
diethylenetriamine hexafluoroaluminate dihydrate
;
_space_group_IT_number 14
_symmetry_cell_setting monoclinic
_symmetry_space_group_name_Hall '-P 2ybc'
_symmetry_space_group_name_H-M 'P 1 21/c 1'
_atom_sites_solution_hydrogens geom
_atom_sites_solution_primary direct
_atom_sites_solution_secondary difmap
_audit_creation_method SHELXL97
_cell_angle_alpha 90.00
_cell_angle_beta 96.411(2)
_cell_angle_gamma 90.00
_cell_formula_units_Z 4
_cell_length_a 6.4667(2)
_cell_length_b 10.5817(5)
_cell_length_c 17.1328(8)
_cell_measurement_reflns_used 6018
_cell_measurement_temperature 293(2)
_cell_measurement_theta_max 33.36
_cell_measurement_theta_min 2.27
_cell_volume 1165.04(9)
_computing_cell_refinement SMART
_computing_data_collection 'SMART (Siemens, 1996)'
_computing_data_reduction 'SAINT (Siemens, 1996)'
_computing_molecular_graphics 'DIAMOND (Brandenburg, 2001) and ORTEP-3 (Farrugia, 1997)'
_computing_publication_material 'enCIFer (CCDC, 2003)'
_computing_structure_refinement 'SHELXL97 (Sheldrick, 1997)'
_computing_structure_solution 'SHELXS86 (Sheldrick, 1985)'
_diffrn_ambient_temperature 293(2)
_diffrn_detector_area_resol_mean 512x512
_diffrn_measured_fraction_theta_full 0.994
_diffrn_measured_fraction_theta_max 0.994
_diffrn_measurement_device_type 'Bruker SMART CCD area-detector'
_diffrn_measurement_method '\f and \w'
_diffrn_radiation_monochromator graphite
_diffrn_radiation_source 'fine-focus sealed tube'
_diffrn_radiation_type MoK\a
_diffrn_radiation_wavelength 0.71073
_diffrn_reflns_av_R_equivalents 0.0274
_diffrn_reflns_av_sigmaI/netI 0.0195
_diffrn_reflns_limit_h_max 9
_diffrn_reflns_limit_h_min -7
_diffrn_reflns_limit_k_max 14
_diffrn_reflns_limit_k_min -14
_diffrn_reflns_limit_l_max 24
_diffrn_reflns_limit_l_min -24
_diffrn_reflns_number 16145
_diffrn_reflns_theta_full 30.00
_diffrn_reflns_theta_max 30.00
_diffrn_reflns_theta_min 2.27
_diffrn_standards_decay_% 0
_diffrn_standards_interval_count 0
_diffrn_standards_interval_time 0
_diffrn_standards_number 0
_exptl_absorpt_coefficient_mu 0.247
_exptl_absorpt_correction_T_max 0.9902
_exptl_absorpt_correction_T_min 0.9206
_exptl_absorpt_correction_type multi-scan
_exptl_absorpt_process_details '(SADABS; Sheldrick, 1996; Blessing, 1995)'
_exptl_crystal_colour colourless
_exptl_crystal_density_diffrn 1.615
_exptl_crystal_density_method 'not measured'
_exptl_crystal_description parallelepiped
_exptl_crystal_F_000 592
_exptl_crystal_size_max 0.34
_exptl_crystal_size_mid 0.10
_exptl_crystal_size_min 0.04
_refine_diff_density_max 0.954
_refine_diff_density_min -0.534
_refine_ls_extinction_method none
_refine_ls_goodness_of_fit_ref 1.121
_refine_ls_hydrogen_treatment mixed
_refine_ls_matrix_type full
_refine_ls_number_parameters 160
_refine_ls_number_reflns 3375
_refine_ls_number_restraints 6
_refine_ls_restrained_S_all 1.121
_refine_ls_R_factor_all 0.0755
_refine_ls_R_factor_gt 0.0629
_refine_ls_shift/su_max 0.044
_refine_ls_shift/su_mean 0.002
_refine_ls_structure_factor_coef Fsqd
_refine_ls_weighting_details 'calc w = 1/[\s^2^(Fo^2^)+(0.1271P)^2^+0.4385P] where P = (Fo^2^+2Fc^2^)/3'
_refine_ls_weighting_scheme calc
_refine_ls_wR_factor_gt 0.1949
_refine_ls_wR_factor_ref 0.2070
_reflns_number_gt 2698
_reflns_number_total 3375
_reflns_threshold_expression I>2\s(I)
_cod_data_source_file hg6160.cif
_cod_data_source_block I
_cod_original_sg_symbol_H-M 'P 21/c'
_cod_database_code 2205957
_cod_database_fobs_code 2205957

loop_
_symmetry_equiv_pos_as_xyz
'x, y, z'
'x, -y+1/2, z+1/2'
'-x, -y, -z'
'-x, y-1/2, -z-1/2'

loop_
_atom_site_label
_atom_site_fract_x
_atom_site_fract_y
_atom_site_fract_z
_atom_site_U_iso_or_equiv
_atom_site_adp_type
_atom_site_calc_flag
_atom_site_refinement_flags
_atom_site_occupancy
_atom_site_type_symbol
Al 0.26872(8) 0.24870(5) 0.05856(3) 0.0293(2) Uani d . 1 Al
F1 0.4627(2) 0.14752(14) 0.01975(8) 0.0474(4) Uani d . 1 F
F2 0.0750(3) 0.35680(18) 0.08598(12) 0.0689(5) Uani d . 1 F
F3 0.3336(3) 0.36568(14) -0.01207(12) 0.0620(5) Uani d . 1 F
F4 0.1958(3) 0.12817(16) 0.12306(9) 0.0529(4) Uani d . 1 F
F5 0.0754(3) 0.18665(17) -0.01632(9) 0.0556(4) Uani d . 1 F
F6 0.4572(3) 0.3060(3) 0.13147(14) 0.0968(9) Uani d . 1 F
N1 0.4679(3) 0.19239(16) -0.13713(9) 0.0318(4) Uani d . 1 N
H1A 0.4467 0.1845 -0.0863 0.062(2) Uiso calc R 1 H
H1B 0.3782 0.2506 -0.1592 0.062(2) Uiso calc R 1 H
C1 0.4277(4) 0.0689(2) -0.17782(13) 0.0390(5) Uani d . 1 C
H1C 0.5318 0.0085 -0.1565 0.062(2) Uiso calc R 1 H
H1D 0.4427 0.0795 -0.2331 0.062(2) Uiso calc R 1 H
C2 0.2152(4) 0.0161(2) -0.16985(13) 0.0417(5) Uani d . 1 C
H2A 0.1119 0.0807 -0.1848 0.062(2) Uiso calc R 1 H
H2B 0.1888 -0.0542 -0.2060 0.062(2) Uiso calc R 1 H
N2 0.1908(3) -0.02768(18) -0.08952(11) 0.0365(4) Uani d . 1 N
H2C 0.2983 -0.0765 -0.0721 0.062(2) Uiso calc R 1 H
H2D 0.0734 -0.0717 -0.0901 0.062(2) Uiso calc R 1 H
H2E 0.1861 0.0388 -0.0579 0.062(2) Uiso calc R 1 H
C3 0.6871(4) 0.2360(2) -0.14237(15) 0.0444(5) Uani d . 1 C
H3A 0.7816 0.1819 -0.1095 0.062(2) Uiso calc R 1 H
H3B 0.7183 0.2261 -0.1961 0.062(2) Uiso calc R 1 H
C4 0.7267(4) 0.3706(2) -0.11784(14) 0.0460(5) Uani d . 1 C
H4A 0.8558 0.3984 -0.1361 0.062(2) Uiso calc R 1 H
H4B 0.6156 0.4230 -0.1430 0.062(2) Uiso calc R 1 H
N3 0.7401(3) 0.38956(18) -0.03216(12) 0.0394(4) Uani d . 1 N
H3C 0.6210 0.3659 -0.0150 0.062(2) Uiso calc R 1 H
H3D 0.7633 0.4709 -0.0211 0.062(2) Uiso calc R 1 H
H3E 0.8440 0.3434 -0.0086 0.062(2) Uiso calc R 1 H
OW1 0.8119(3) 0.1028(2) -0.31059(12) 0.0566(5) Uani d D 1 O
H1W1 0.918(3) 0.126(3) -0.3369(17) 0.062(2) Uiso d D 1 H
H2W1 0.693(2) 0.137(3) -0.3338(18) 0.062(2) Uiso d D 1 H
OW2 0.2017(4) 0.3516(2) -0.22012(11) 0.0598(5) Uani d D 1 O
H1W2 0.195(6) 0.4326(13) -0.2050(16) 0.062(2) Uiso d D 1 H
H2W2 0.223(5) 0.350(3) -0.2712(8) 0.062(2) Uiso d D 1 H

loop_
_atom_site_aniso_label
_atom_site_aniso_U_11
_atom_site_aniso_U_22
_atom_site_aniso_U_33
_atom_site_aniso_U_12
_atom_site_aniso_U_13
_atom_site_aniso_U_23
Al 0.0235(3) 0.0335(3) 0.0324(3) -0.0049(2) 0.0095(2) -0.0060(2)
F1 0.0521(8) 0.0542(8) 0.0380(7) 0.0257(7) 0.0145(6) 0.0053(6)
F2 0.0639(11) 0.0741(11) 0.0754(12) 0.0199(9) 0.0374(9) -0.0092(9)
F3 0.0693(11) 0.0384(7) 0.0862(13) 0.0013(7) 0.0429(10) 0.0120(7)
F4 0.0451(8) 0.0671(10) 0.0470(8) -0.0102(7) 0.0068(6) 0.0192(7)
F5 0.0509(9) 0.0624(10) 0.0482(8) -0.0029(7) -0.0172(7) -0.0033(7)
F6 0.0601(12) 0.147(2) 0.0808(15) -0.0397(14) -0.0018(10) -0.0569(16)
N1 0.0334(8) 0.0348(8) 0.0285(7) 0.0001(6) 0.0084(6) -0.0014(6)
C1 0.0432(11) 0.0395(11) 0.0362(10) -0.0036(8) 0.0134(8) -0.0063(8)
C2 0.0399(11) 0.0503(12) 0.0336(10) -0.0067(9) -0.0016(8) -0.0042(9)
N2 0.0303(8) 0.0395(9) 0.0394(9) -0.0080(7) 0.0022(6) 0.0012(7)
C3 0.0365(11) 0.0544(13) 0.0449(12) -0.0073(9) 0.0157(9) -0.0111(10)
C4 0.0482(13) 0.0470(12) 0.0433(12) -0.0133(10) 0.0083(9) 0.0061(9)
N3 0.0360(9) 0.0342(8) 0.0482(10) -0.0029(7) 0.0056(7) -0.0038(7)
OW1 0.0425(10) 0.0816(14) 0.0479(10) 0.0070(9) 0.0148(7) 0.0205(9)
OW2 0.0784(14) 0.0619(12) 0.0374(9) 0.0191(10) -0.0011(9) 0.0027(8)

loop_
_atom_type_symbol
_atom_type_description
_atom_type_scat_dispersion_real
_atom_type_scat_dispersion_imag
_atom_type_scat_source
Al Al 0.0560 0.0520 'International Tables Vol C Tables 4.2.6.8 and 6.1.1.4'
F F 0.0140 0.0100 'International Tables Vol C Tables 4.2.6.8 and 6.1.1.4'
N N 0.0061 0.0033 'International Tables Vol C Tables 4.2.6.8 and 6.1.1.4'
C C 0.0033 0.0016 'International Tables Vol C Tables 4.2.6.8 and 6.1.1.4'
H H 0.0000 0.0000 'International Tables Vol C Tables 4.2.6.8 and 6.1.1.4'
O O 0.0106 0.0060 'International Tables Vol C Tables 4.2.6.8 and 6.1.1.4'

loop_
_geom_angle_atom_site_label_1
_geom_angle_atom_site_label_2
_geom_angle_atom_site_label_3
_geom_angle
F6 Al F4 90.95(12)
F6 Al F2 92.48(12)
F4 Al F2 93.02(9)
F6 Al F5 178.97(12)
F4 Al F5 88.30(8)
F2 Al F5 88.27(10)
F6 Al F3 92.59(12)
F4 Al F3 176.35(9)
F2 Al F3 87.70(8)
F5 Al F3 88.15(9)
F6 Al F1 90.61(10)
F4 Al F1 92.65(8)
F2 Al F1 173.49(8)
F5 Al F1 88.71(8)
F3 Al F1 86.43(7)
F5 F1 F6 88.82(7)
F3 F1 F4 89.43(6)
F5 F2 F6 89.17(8)
F3 F2 F4 89.65(7)
F1 F3 F2 92.93(7)
F5 F3 F6 88.69(8)
F5 F4 F6 90.29(8)
F2 F4 F1 87.98(6)
F4 F5 F3 91.37(7)
F2 F5 F1 91.43(7)
F1 F6 F2 90.21(7)
F4 F6 F3 89.65(7)
C1 N1 C3 110.95(16)
C1 N1 H1A 109.4
C3 N1 H1A 109.4
C1 N1 H1B 109.4
C3 N1 H1B 109.4
H1A N1 H1B 108.0
N1 C1 C2 113.38(18)
N1 C1 H1C 108.9
C2 C1 H1C 108.9
N1 C1 H1D 108.9
C2 C1 H1D 108.9
H1C C1 H1D 107.7
N2 C2 C1 113.25(18)
N2 C2 H2A 108.9
C1 C2 H2A 108.9
N2 C2 H2B 108.9
C1 C2 H2B 108.9
H2A C2 H2B 107.7
C2 N2 H2C 109.5
C2 N2 H2D 109.5
H2C N2 H2D 109.5
C2 N2 H2E 109.5
H2C N2 H2E 109.5
H2D N2 H2E 109.5
C4 C3 N1 114.0(2)
C4 C3 H3A 108.7
N1 C3 H3A 108.7
C4 C3 H3B 108.7
N1 C3 H3B 108.7
H3A C3 H3B 107.6
N3 C4 C3 113.45(19)
N3 C4 H4A 108.9
C3 C4 H4A 108.9
N3 C4 H4B 108.9
C3 C4 H4B 108.9
H4A C4 H4B 107.7
C4 N3 H3C 109.5
C4 N3 H3D 109.5
H3C N3 H3D 109.5
C4 N3 H3E 109.5
H3C N3 H3E 109.5
H3D N3 H3E 109.5
H1W1 OW1 H2W1 109.4(15)
H1W2 OW2 H2W2 108.5(15)

loop_
_geom_bond_atom_site_label_1
_geom_bond_atom_site_label_2
_geom_bond_distance
_geom_bond_publ_flag
Al F6 1.7532(18) y
Al F4 1.7852(15) y
Al F2 1.7973(16) y
Al F5 1.8113(15) y
Al F3 1.8127(16) y
Al F1 1.8300(14) y
F1 F3 2.494(2) ?
F1 F5 2.546(2) ?
F1 F6 2.548(3) ?
F1 F4 2.615(2) ?
F2 F3 2.501(2) ?
F2 F5 2.513(2) ?
F2 F6 2.564(3) ?
F2 F4 2.599(3) ?
F3 F5 2.521(2) ?
F3 F6 2.578(3) ?
F4 F5 2.505(2) ?
F4 F6 2.523(3) ?
N1 C1 1.491(3) y
N1 C3 1.503(3) y
N1 H1A 0.9000 ?
N1 H1B 0.9000 ?
C1 C2 1.504(3) y
C1 H1C 0.9700 ?
C1 H1D 0.9700 ?
C2 N2 1.477(3) y
C2 H2A 0.9700 ?
C2 H2B 0.9700 ?
N2 H2C 0.8900 ?
N2 H2D 0.8900 ?
N2 H2E 0.8900 ?
C3 C4 1.499(3) y
C3 H3A 0.9700 ?
C3 H3B 0.9700 ?
C4 N3 1.475(3) y
C4 H4A 0.9700 ?
C4 H4B 0.9700 ?
N3 H3C 0.8900 ?
N3 H3D 0.8900 ?
N3 H3E 0.8900 ?
OW1 H1W1 0.892(10) ?
OW1 H2W1 0.900(10) ?
OW2 H1W2 0.898(10) ?
OW2 H2W2 0.901(10) ?
